data_7063116
loop_
_publ_author_name
'Halder, Supriyo'
'Naskar, Srijita'
'Jana, Debashis'
'Kanrar, Gopal'
'Pramanik, Kausikisankar'
'Ganguly, Sanjib'

_publ_section_title
;
 Ruthenium complexes of redox non-innocent aryl-azo-oximes for catalytic
 \a-alkylation of ketones and synthesis of 2-substituted quinolines
;
_journal_issue 18
_journal_name_full 'New Journal of Chemistry'
_journal_page_first 8181
_journal_page_last 8194
_journal_paper_doi 10.1039/D4NJ00391H
_journal_volume 48
_journal_year 2024
_chemical_formula_moiety 'C15 H10 Br N'
_chemical_formula_sum 'C15 H10 Br N'
_chemical_formula_weight 284.15
_space_group_crystal_system monoclinic
_space_group_IT_number 14
_space_group_name_Hall '-P 2ybc'
_space_group_name_H-M_alt 'P 1 21/c 1'
_atom_sites_solution_hydrogens geom
_audit_creation_date 2024-03-27
_audit_creation_method
;
Olex2 1.5
(compiled 2024.02.16 svn.r378c4104 for OlexSys, GUI svn.r6928)
;
_audit_update_record
;
2024-03-28 deposited with the CCDC.	2024-04-03 downloaded from the CCDC.
;
_cell_angle_alpha 90
_cell_angle_beta 100.591(2)
_cell_angle_gamma 90
_cell_formula_units_Z 4
_cell_length_a 12.9655(8)
_cell_length_b 7.7095(5)
_cell_length_c 12.0726(8)
_cell_measurement_reflns_used 9948
_cell_measurement_temperature 273(2)
_cell_measurement_theta_max 30.871
_cell_measurement_theta_min 3.088
_cell_volume 1186.19(13)
_computing_cell_refinement 'SAINT V8.40B (?, 2016)'
_computing_data_reduction 'SAINT V8.40B (?, 2016)'
_computing_molecular_graphics 'Olex2 1.5 (Dolomanov et al., 2009)'
_computing_publication_material 'Olex2 1.5 (Dolomanov et al., 2009)'
_computing_structure_refinement 'SHELXL 2013/4 (Sheldrick, 2015)'
_computing_structure_solution 'SHELXT 2018/2 (Sheldrick, 2018)'
_diffrn_ambient_temperature 273.15
_diffrn_measured_fraction_theta_full 0.995
_diffrn_measured_fraction_theta_max 0.996
_diffrn_measurement_device_type 'Bruker APEX-II CCD'
_diffrn_measurement_method '\f and \w scans'
_diffrn_radiation_type MoK\a
_diffrn_radiation_wavelength 0.71073
_diffrn_reflns_av_R_equivalents 0.0587
_diffrn_reflns_av_unetI/netI 0.0350
_diffrn_reflns_Laue_measured_fraction_full 0.995
_diffrn_reflns_Laue_measured_fraction_max 0.996
_diffrn_reflns_limit_h_max 16
_diffrn_reflns_limit_h_min -16
_diffrn_reflns_limit_k_max 9
_diffrn_reflns_limit_k_min -9
_diffrn_reflns_limit_l_max 15
_diffrn_reflns_limit_l_min -15
_diffrn_reflns_number 23252
_diffrn_reflns_point_group_measured_fraction_full 0.995
_diffrn_reflns_point_group_measured_fraction_max 0.996
_diffrn_reflns_theta_full 25.242
_diffrn_reflns_theta_max 26.360
_diffrn_reflns_theta_min 3.088
_diffrn_source_current 0.99
_diffrn_source_power 0.0495
_diffrn_source_voltage 50.0
_diffrn_standards_number 0
_exptl_absorpt_coefficient_mu 3.439
_exptl_absorpt_correction_T_max 0.7462
_exptl_absorpt_correction_T_min 0.2195
_exptl_absorpt_correction_type multi-scan
_exptl_absorpt_process_details
;
SADABS-2016/2 (Bruker,2016/2) was used for absorption correction.
wR2(int) was 0.1624 before and 0.0841 after correction.
The Ratio of minimum to maximum transmission is 0.2942.
The \l/2 correction factor is Not present.
;
_exptl_crystal_colour 'light yellow'
_exptl_crystal_colour_modifier light
_exptl_crystal_colour_primary yellow
_exptl_crystal_density_diffrn 1.591
_exptl_crystal_description block
_exptl_crystal_F_000 568
_exptl_crystal_size_max 0.3
_exptl_crystal_size_mid 0.25
_exptl_crystal_size_min 0.14
_refine_diff_density_max 0.818
_refine_diff_density_min -0.806
_refine_diff_density_rms 0.184
_refine_ls_extinction_coef 0.086(11)
_refine_ls_extinction_expression Fc^*^=kFc[1+0.001xFc^2^\l^3^/sin(2\q)]^-1/4^
_refine_ls_extinction_method SHELXL
_refine_ls_goodness_of_fit_ref 1.056
_refine_ls_hydrogen_treatment constr
_refine_ls_matrix_type full
_refine_ls_number_parameters 155
_refine_ls_number_reflns 2411
_refine_ls_number_restraints 0
_refine_ls_restrained_S_all 1.056
_refine_ls_R_factor_all 0.0807
_refine_ls_R_factor_gt 0.0704
_refine_ls_shift/su_max 0.000
_refine_ls_shift/su_mean 0.000
_refine_ls_structure_factor_coef Fsqd
_refine_ls_weighting_details 'w=1/[\s^2^(Fo^2^)+(0.1621P)^2^+0.5257P] where P=(Fo^2^+2Fc^2^)/3'
_refine_ls_weighting_scheme calc
_refine_ls_wR_factor_gt 0.2015
_refine_ls_wR_factor_ref 0.2194
_reflns_Friedel_coverage 0.000
_reflns_number_gt 2033
_reflns_number_total 2411
_reflns_threshold_expression 'I > 2\s(I)'
_cod_data_source_file d4nj00391h2.cif
_cod_data_source_block 10i
_cod_depositor_comments 'Adding full bibliography for 7063114--7063119.cif.'
_cod_database_code 7063116
_shelxl_version_number 2013-4
_shelx_space_group_comment
;
The symmetry employed for this shelxl refinement is uniquely defined
by the following loop, which should always be used as a source of
symmetry information in preference to the above space-group names.
They are only intended as comments.
;
_shelx_estimated_absorpt_t_max 0.546
_shelx_estimated_absorpt_t_min 0.425
_olex2_refinement_description
;
1. Fixed Uiso
 At 1.2 times of:
  All C(H) groups
2.a Aromatic/amide H refined with riding coordinates:
 C005(H005), C008(H008), C009(H009), C00A(H00A), C00B(H00B), C00C(H00C),
 C00E(H00E), C00F(H00F), C00G(H00G), C00H(H00H)
;
_olex2_submission_special_instructions 'No special instructions were received'

loop_
_space_group_symop_operation_xyz
'x, y, z'
'-x, y+1/2, -z+1/2'
'-x, -y, -z'
'x, -y-1/2, z-1/2'

loop_
_atom_site_label
_atom_site_type_symbol
_atom_site_fract_x
_atom_site_fract_y
_atom_site_fract_z
_atom_site_U_iso_or_equiv
_atom_site_adp_type
_atom_site_occupancy
_atom_site_site_symmetry_order
_atom_site_calc_flag
_atom_site_refinement_flags_posn
_atom_site_refinement_flags_adp
_atom_site_refinement_flags_occupancy
_atom_site_disorder_assembly
_atom_site_disorder_group
Br01 Br 0.94001(4) 0.82075(8) 0.65981(5) 0.0768(4) Uani 1 1 d . . . . .
N002 N 0.4506(2) 0.6186(4) 0.6401(2) 0.0382(7) Uani 1 1 d . . . . .
C003 C 0.3513(3) 0.6319(4) 0.5781(3) 0.0384(8) Uani 1 1 d . . . . .
C004 C 0.6370(3) 0.6630(4) 0.6688(3) 0.0383(8) Uani 1 1 d . . . . .
C005 C 0.6493(3) 0.5659(5) 0.7678(3) 0.0442(9) Uani 1 1 d . . . . .
H005 H 0.5915 0.5129 0.7890 0.053 Uiso 1 1 calc R U . . .
C006 C 0.3298(3) 0.7165(5) 0.4718(3) 0.0421(9) Uani 1 1 d . . . . .
C007 C 0.5300(3) 0.6826(4) 0.5981(3) 0.0370(8) Uani 1 1 d . . . . .
C008 C 0.8346(4) 0.6262(5) 0.8044(4) 0.0503(10) Uani 1 1 d . . . . .
H008 H 0.9004 0.6165 0.8500 0.060 Uiso 1 1 calc R U . . .
C009 C 0.4169(4) 0.7809(5) 0.4289(3) 0.0473(9) Uani 1 1 d . . . . .
H009 H 0.4070 0.8348 0.3588 0.057 Uiso 1 1 calc R U . . .
C00A C 0.7479(4) 0.5485(5) 0.8346(3) 0.0491(10) Uani 1 1 d . . . . .
H00A H 0.7557 0.4837 0.9005 0.059 Uiso 1 1 calc R U . . .
C00B C 0.2255(4) 0.7269(6) 0.4147(3) 0.0521(10) Uani 1 1 d . . . . .
H00B H 0.2103 0.7823 0.3452 0.063 Uiso 1 1 calc R U . . .
C00C C 0.5146(3) 0.7636(5) 0.4903(3) 0.0468(9) Uani 1 1 d . . . . .
H00C H 0.5721 0.8047 0.4620 0.056 Uiso 1 1 calc R U . . .
C00D C 0.8212(3) 0.7184(5) 0.7051(4) 0.0487(9) Uani 1 1 d . . . . .
C00E C 0.2677(3) 0.5585(6) 0.6220(3) 0.0504(10) Uani 1 1 d . . . . .
H00E H 0.2809 0.5013 0.6910 0.060 Uiso 1 1 calc R U . . .
C00F C 0.7238(3) 0.7390(5) 0.6370(3) 0.0440(9) Uani 1 1 d . . . . .
H00F H 0.7168 0.8030 0.5708 0.053 Uiso 1 1 calc R U . . .
C00G C 0.1468(4) 0.6574(6) 0.4597(4) 0.0562(11) Uani 1 1 d . . . . .
H00G H 0.0780 0.6669 0.4212 0.067 Uiso 1 1 calc R U . . .
C00H C 0.1675(4) 0.5713(6) 0.5635(4) 0.0608(12) Uani 1 1 d . . . . .
H00H H 0.1126 0.5225 0.5928 0.073 Uiso 1 1 calc R U . . .

loop_
_atom_site_aniso_label
_atom_site_aniso_U_11
_atom_site_aniso_U_22
_atom_site_aniso_U_33
_atom_site_aniso_U_23
_atom_site_aniso_U_13
_atom_site_aniso_U_12
Br01 0.0415(5) 0.0964(6) 0.0930(6) 0.0125(3) 0.0134(3) -0.0149(2)
N002 0.0376(18) 0.0410(15) 0.0371(13) 0.0008(12) 0.0095(12) 0.0008(13)
C003 0.042(2) 0.0372(16) 0.0360(16) -0.0040(13) 0.0073(14) 0.0003(15)
C004 0.040(2) 0.0376(16) 0.0379(17) -0.0060(13) 0.0079(15) -0.0013(14)
C005 0.045(2) 0.0453(18) 0.0440(18) 0.0014(15) 0.0119(16) 0.0012(16)
C006 0.053(3) 0.0378(16) 0.0341(16) -0.0058(13) 0.0036(16) 0.0046(16)
C007 0.040(2) 0.0352(16) 0.0366(16) -0.0045(12) 0.0080(14) -0.0018(13)
C008 0.043(2) 0.051(2) 0.054(2) -0.0040(17) 0.0017(17) 0.0061(18)
C009 0.051(3) 0.052(2) 0.0391(17) 0.0072(15) 0.0082(16) -0.0001(18)
C00A 0.051(3) 0.052(2) 0.0438(18) 0.0059(16) 0.0081(17) 0.0062(18)
C00B 0.051(3) 0.057(2) 0.0432(19) -0.0024(17) -0.0033(18) 0.005(2)
C00C 0.045(2) 0.052(2) 0.0461(19) 0.0056(16) 0.0150(17) -0.0029(18)
C00D 0.039(2) 0.0500(19) 0.059(2) -0.0093(18) 0.0142(18) -0.0015(18)
C00E 0.049(3) 0.056(2) 0.0449(19) 0.0007(16) 0.0067(17) -0.0055(18)
C00F 0.042(2) 0.0453(18) 0.0457(19) 0.0011(16) 0.0102(16) -0.0020(17)
C00G 0.039(3) 0.068(3) 0.057(2) -0.0075(19) -0.0023(19) 0.0043(19)
C00H 0.052(3) 0.067(3) 0.065(3) -0.006(2) 0.012(2) -0.010(2)

loop_
_atom_type_symbol
_atom_type_description
_atom_type_scat_dispersion_real
_atom_type_scat_dispersion_imag
_atom_type_scat_source
C C 0.0033 0.0016 'International Tables Vol C Tables 4.2.6.8 and 6.1.1.4'
H H 0.0000 0.0000 'International Tables Vol C Tables 4.2.6.8 and 6.1.1.4'
Br Br -0.2901 2.4595 'International Tables Vol C Tables 4.2.6.8 and 6.1.1.4'
N N 0.0061 0.0033 'International Tables Vol C Tables 4.2.6.8 and 6.1.1.4'

loop_
_geom_angle_atom_site_label_1
_geom_angle_atom_site_label_2
_geom_angle_atom_site_label_3
_geom_angle
_geom_angle_site_symmetry_1
_geom_angle_site_symmetry_3
_geom_angle_publ_flag
C007 N002 C003 118.8(3) . . ?
N002 C003 C006 122.5(4) . . ?
N002 C003 C00E 118.4(3) . . ?
C00E C003 C006 119.2(4) . . ?
C005 C004 C007 119.4(4) . . ?
C00F C004 C005 119.6(4) . . ?
C00F C004 C007 121.0(3) . . ?
C004 C005 H005 120.1 . . ?
C00A C005 C004 119.9(4) . . ?
C00A C005 H005 120.1 . . ?
C009 C006 C003 117.0(4) . . ?
C00B C006 C003 118.8(4) . . ?
C00B C006 C009 124.2(4) . . ?
N002 C007 C004 116.7(3) . . ?
N002 C007 C00C 121.7(4) . . ?
C00C C007 C004 121.6(4) . . ?
C00A C008 H008 120.8 . . ?
C00D C008 H008 120.8 . . ?
C00D C008 C00A 118.4(4) . . ?
C006 C009 H009 120.2 . . ?
C00C C009 C006 119.7(3) . . ?
C00C C009 H009 120.2 . . ?
C005 C00A H00A 119.6 . . ?
C008 C00A C005 120.9(4) . . ?
C008 C00A H00A 119.6 . . ?
C006 C00B H00B 119.6 . . ?
C00G C00B C006 120.7(4) . . ?
C00G C00B H00B 119.6 . . ?
C007 C00C H00C 119.9 . . ?
C009 C00C C007 120.3(4) . . ?
C009 C00C H00C 119.9 . . ?
C008 C00D Br01 119.1(3) . . ?
C008 C00D C00F 122.2(4) . . ?
C00F C00D Br01 118.8(3) . . ?
C003 C00E H00E 119.9 . . ?
C00H C00E C003 120.1(4) . . ?
C00H C00E H00E 119.9 . . ?
C004 C00F H00F 120.4 . . ?
C00D C00F C004 119.1(4) . . ?
C00D C00F H00F 120.4 . . ?
C00B C00G H00G 119.6 . . ?
C00B C00G C00H 120.8(4) . . ?
C00H C00G H00G 119.6 . . ?
C00E C00H C00G 120.4(5) . . ?
C00E C00H H00H 119.8 . . ?
C00G C00H H00H 119.8 . . ?

loop_
_geom_bond_atom_site_label_1
_geom_bond_atom_site_label_2
_geom_bond_distance
_geom_bond_site_symmetry_2
_geom_bond_publ_flag
Br01 C00D 1.899(4) . ?
N002 C003 1.369(5) . ?
N002 C007 1.324(5) . ?
C003 C006 1.421(5) . ?
C003 C00E 1.409(6) . ?
C004 C005 1.394(5) . ?
C004 C007 1.497(6) . ?
C004 C00F 1.384(6) . ?
C005 H005 0.9300 . ?
C005 C00A 1.387(6) . ?
C006 C009 1.417(6) . ?
C006 C00B 1.402(6) . ?
C007 C00C 1.424(5) . ?
C008 H008 0.9300 . ?
C008 C00A 1.380(7) . ?
C008 C00D 1.377(6) . ?
C009 H009 0.9300 . ?
C009 C00C 1.352(6) . ?
C00A H00A 0.9300 . ?
C00B H00B 0.9300 . ?
C00B C00G 1.352(7) . ?
C00C H00C 0.9300 . ?
C00D C00F 1.383(6) . ?
C00E H00E 0.9300 . ?
C00E C00H 1.363(6) . ?
C00F H00F 0.9300 . ?
C00G H00G 0.9300 . ?
C00G C00H 1.400(7) . ?
C00H H00H 0.9300 . ?

loop_
_geom_torsion_atom_site_label_1
_geom_torsion_atom_site_label_2
_geom_torsion_atom_site_label_3
_geom_torsion_atom_site_label_4
_geom_torsion
_geom_torsion_site_symmetry_1
_geom_torsion_site_symmetry_2
_geom_torsion_site_symmetry_3
_geom_torsion_site_symmetry_4
_geom_torsion_publ_flag
Br01 C00D C00F C004 179.3(3) . . . . ?
N002 C003 C006 C009 2.8(5) . . . . ?
N002 C003 C006 C00B -178.9(3) . . . . ?
N002 C003 C00E C00H 179.1(4) . . . . ?
N002 C007 C00C C009 1.7(6) . . . . ?
C003 N002 C007 C004 -179.4(3) . . . . ?
C003 N002 C007 C00C -0.4(5) . . . . ?
C003 C006 C009 C00C -1.5(6) . . . . ?
C003 C006 C00B C00G -0.2(6) . . . . ?
C003 C00E C00H C00G -0.1(7) . . . . ?
C004 C005 C00A C008 0.0(6) . . . . ?
C004 C007 C00C C009 -179.4(3) . . . . ?
C005 C004 C007 N002 6.1(5) . . . . ?
C005 C004 C007 C00C -172.8(3) . . . . ?
C005 C004 C00F C00D -0.7(6) . . . . ?
C006 C003 C00E C00H -1.0(6) . . . . ?
C006 C009 C00C C007 -0.7(6) . . . . ?
C006 C00B C00G C00H -0.9(7) . . . . ?
C007 N002 C003 C006 -1.9(5) . . . . ?
C007 N002 C003 C00E 178.0(3) . . . . ?
C007 C004 C005 C00A -179.3(3) . . . . ?
C007 C004 C00F C00D 179.7(3) . . . . ?
C008 C00D C00F C004 -0.7(6) . . . . ?
C009 C006 C00B C00G 177.9(4) . . . . ?
C00A C008 C00D Br01 -178.2(3) . . . . ?
C00A C008 C00D C00F 1.8(6) . . . . ?
C00B C006 C009 C00C -179.6(4) . . . . ?
C00B C00G C00H C00E 1.0(7) . . . . ?
C00D C008 C00A C005 -1.3(6) . . . . ?
C00E C003 C006 C009 -177.1(3) . . . . ?
C00E C003 C006 C00B 1.2(5) . . . . ?
C00F C004 C005 C00A 1.1(6) . . . . ?
C00F C004 C007 N002 -174.2(3) . . . . ?
C00F C004 C007 C00C 6.8(5) . . . . ?
